data_4023827
loop_
_publ_author_name
'Jhih-Meng Tang'
'Ting-An Liu'
'Rai-Shung Liu'

_publ_section_title
;
 Gold-Catalyzed Hydrative Carbocyclization of 1,5- and
 1,6-Diyn-3-ones via an Oxygen Transfer Process
;
_journal_name_full 'Journal of Organic Chemistry'
_journal_page_first 8479
_journal_page_last 8483
_journal_paper_doi 10.1021/jo801753g
_journal_volume 73
_journal_year 2008
_chemical_formula_moiety 'C20 H18 O2'
_chemical_formula_sum 'C20 H18 O2'
_chemical_formula_weight 290.34
_chemical_name_systematic
;
 ?
;
_space_group_IT_number 14
_symmetry_cell_setting monoclinic
_symmetry_space_group_name_Hall '-P 2yn'
_symmetry_space_group_name_H-M 'P 1 21/n 1'
_atom_sites_solution_hydrogens geom
_atom_sites_solution_primary direct
_atom_sites_solution_secondary difmap
_audit_creation_method SHELXL-97
_cell_angle_alpha 90.00
_cell_angle_beta 110.120(2)
_cell_angle_gamma 90.00
_cell_formula_units_Z 4
_cell_length_a 12.6923(12)
_cell_length_b 7.6668(8)
_cell_length_c 16.0441(16)
_cell_measurement_reflns_used 2470
_cell_measurement_temperature 273(2)
_cell_measurement_theta_max 25
_cell_measurement_theta_min 2.5
_cell_volume 1466.0(3)
_computing_cell_refinement 'Bruker SMART'
_computing_data_collection 'Bruker SMART'
_computing_data_reduction 'Bruker SAINT'
_computing_molecular_graphics 'Bruker SHELXTL'
_computing_publication_material 'Bruker SHELXTL'
_computing_structure_refinement 'SHELXL-97 (Sheldrick, 1997)'
_computing_structure_solution 'SHELXL-97 (Sheldrick, 1997)'
_diffrn_ambient_temperature 273(2)
_diffrn_measured_fraction_theta_full 0.997
_diffrn_measured_fraction_theta_max 0.997
_diffrn_measurement_device_type 'CCD area detector'
_diffrn_measurement_method 'Phi and omega scans'
_diffrn_radiation_monochromator graphite
_diffrn_radiation_source 'fine-focus sealed tube'
_diffrn_radiation_type MoK\a
_diffrn_radiation_wavelength 0.71073
_diffrn_reflns_av_R_equivalents 0.0731
_diffrn_reflns_av_sigmaI/netI 0.0650
_diffrn_reflns_limit_h_max 15
_diffrn_reflns_limit_h_min -16
_diffrn_reflns_limit_k_max 10
_diffrn_reflns_limit_k_min -10
_diffrn_reflns_limit_l_max 21
_diffrn_reflns_limit_l_min -19
_diffrn_reflns_number 10566
_diffrn_reflns_theta_full 28.28
_diffrn_reflns_theta_max 28.28
_diffrn_reflns_theta_min 1.78
_exptl_absorpt_coefficient_mu 0.084
_exptl_absorpt_correction_T_max 0.95106
_exptl_absorpt_correction_T_min 0.78726
_exptl_absorpt_correction_type empirical
_exptl_crystal_colour YELLOW
_exptl_crystal_density_diffrn 1.316
_exptl_crystal_density_meas ?
_exptl_crystal_density_method .
_exptl_crystal_description LUMP
_exptl_crystal_F_000 616
_exptl_crystal_size_max 0.3
_exptl_crystal_size_mid 0.2
_exptl_crystal_size_min 0.2
_refine_diff_density_max 0.423
_refine_diff_density_min -0.384
_refine_diff_density_rms 0.068
_refine_ls_extinction_coef 0.0015(10)
_refine_ls_extinction_expression Fc^*^=kFc[1+0.001xFc^2^\l^3^/sin(2\q)]^-1/4^
_refine_ls_extinction_method SHELXL
_refine_ls_goodness_of_fit_ref 1.188
_refine_ls_hydrogen_treatment constr
_refine_ls_matrix_type full
_refine_ls_number_parameters 204
_refine_ls_number_reflns 3630
_refine_ls_number_restraints 0
_refine_ls_restrained_S_all 1.188
_refine_ls_R_factor_all 0.0991
_refine_ls_R_factor_gt 0.0836
_refine_ls_shift/su_max 0.000
_refine_ls_shift/su_mean 0.000
_refine_ls_structure_factor_coef Fsqd
_refine_ls_weighting_details 'calc w=1/[\s^2^(Fo^2^)+(0.0000P)^2^+3.2342P] where P=(Fo^2^+2Fc^2^)/3'
_refine_ls_weighting_scheme calc
_refine_ls_wR_factor_gt 0.1712
_refine_ls_wR_factor_ref 0.1771
_reflns_number_gt 2873
_reflns_number_total 3630
_reflns_threshold_expression >2sigma(I)
_cod_data_source_file jo801753g_si_003.cif
_cod_data_source_block 07ap45lm
_cod_depositor_comments
;
The following automatic conversions were performed:
'_symmetry_cell_setting' value 'Monoclinic' changed to 'monoclinic'
according to '/home/saulius/struct/CIF-dictionaries/cif_core.dic'
dictionary named 'cif_core.dic' version 2.4.1 from
2010-06-29.

'_exptl_absorpt_correction_type' value 'EMPIRICAL' changed to
'empirical' according to
'/home/saulius/struct/CIF-dictionaries/cif_core.dic' dictionary named
'cif_core.dic' version 2.4.1 from
2010-06-29.

'_refine_ls_hydrogen_treatment' value 'Constr' changed to
'constr' according to '/home/saulius/struct/CIF-dictionaries/cif_core.dic'
dictionary named 'cif_core.dic' version 2.4.1 from 2010-06-29.

Automatic conversion script
Id: cif_fix_enum 1527 2010-12-29 10:47:43Z saulius 
;
_cod_original_sg_symbol_H-M 'P 21/n'
_cod_database_code 4023827

loop_
_symmetry_equiv_pos_as_xyz
'x, y, z'
'-x+1/2, y+1/2, -z+1/2'
'-x, -y, -z'
'x-1/2, -y-1/2, z-1/2'

loop_
_atom_site_label
_atom_site_type_symbol
_atom_site_fract_x
_atom_site_fract_y
_atom_site_fract_z
_atom_site_U_iso_or_equiv
_atom_site_adp_type
_atom_site_occupancy
_atom_site_symmetry_multiplicity
_atom_site_calc_flag
_atom_site_refinement_flags
_atom_site_disorder_assembly
_atom_site_disorder_group
C1 C 0.2873(2) 0.4120(4) -0.02301(17) 0.0191(6) Uani 1 1 d . . .
C2 C 0.3566(2) 0.2630(4) -0.00809(17) 0.0196(6) Uani 1 1 d . . .
H2 H 0.3304 0.1630 -0.0417 0.023 Uiso 1 1 calc R . .
C3 C 0.4619(2) 0.2630(4) 0.05515(18) 0.0187(6) Uani 1 1 d . . .
C4 C 0.5021(2) 0.4120(4) 0.11056(17) 0.0162(5) Uani 1 1 d . . .
C5 C 0.6075(2) 0.4118(4) 0.17996(18) 0.0205(6) Uani 1 1 d . . .
H5 H 0.6522 0.3124 0.1902 0.025 Uiso 1 1 calc R . .
C6 C 0.6444(2) 0.5555(4) 0.23198(19) 0.0244(6) Uani 1 1 d . . .
H6 H 0.7129 0.5529 0.2784 0.029 Uiso 1 1 calc R . .
C7 C 0.5781(3) 0.7081(4) 0.21504(19) 0.0241(6) Uani 1 1 d . . .
H7 H 0.6042 0.8070 0.2495 0.029 Uiso 1 1 calc R . .
C8 C 0.4760(2) 0.7123(4) 0.14857(18) 0.0201(6) Uani 1 1 d . . .
H8 H 0.4339 0.8144 0.1379 0.024 Uiso 1 1 calc R . .
C9 C 0.4332(2) 0.5621(4) 0.09539(17) 0.0165(5) Uani 1 1 d . . .
C10 C 0.3252(2) 0.5599(4) 0.02705(17) 0.0179(6) Uani 1 1 d . . .
C11 C 0.2558(2) 0.7239(4) 0.00653(18) 0.0219(6) Uani 1 1 d . . .
C12 C 0.2005(2) 0.7878(4) 0.06875(17) 0.0179(6) Uani 1 1 d . . .
C13 C 0.1901(2) 0.6807(4) 0.13585(17) 0.0185(6) Uani 1 1 d . . .
H13 H 0.2208 0.5692 0.1437 0.022 Uiso 1 1 calc R . .
C14 C 0.1336(2) 0.7405(4) 0.19129(17) 0.0184(6) Uani 1 1 d . . .
C15 C 0.0925(2) 0.9115(4) 0.17992(18) 0.0197(6) Uani 1 1 d . . .
H15 H 0.0557 0.9530 0.2170 0.024 Uiso 1 1 calc R . .
C16 C 0.1048(2) 1.0213(4) 0.11501(18) 0.0208(6) Uani 1 1 d . . .
C17 C 0.1579(2) 0.9567(4) 0.05864(18) 0.0204(6) Uani 1 1 d . . .
H17 H 0.1651 1.0273 0.0137 0.024 Uiso 1 1 calc R . .
C18 C 0.1723(2) 0.4022(5) -0.09490(19) 0.0278(7) Uani 1 1 d . . .
H18A H 0.1223 0.4823 -0.0813 0.042 Uiso 1 1 calc R . .
H18B H 0.1434 0.2858 -0.0977 0.042 Uiso 1 1 calc R . .
H18C H 0.1785 0.4323 -0.1511 0.042 Uiso 1 1 calc R . .
C19 C 0.0659(3) 1.2078(4) 0.1087(2) 0.0265(7) Uani 1 1 d . . .
H19A H -0.0040 1.2135 0.1193 0.040 Uiso 1 1 calc R . .
H19B H 0.0557 1.2522 0.0505 0.040 Uiso 1 1 calc R . .
H19C H 0.1211 1.2767 0.1523 0.040 Uiso 1 1 calc R . .
C20 C 0.1172(2) 0.6250(4) 0.26169(18) 0.0234(6) Uani 1 1 d . . .
H20A H 0.1459 0.6825 0.3182 0.035 Uiso 1 1 calc R . .
H20B H 0.1566 0.5171 0.2642 0.035 Uiso 1 1 calc R . .
H20C H 0.0386 0.6018 0.2476 0.035 Uiso 1 1 calc R . .
O1 O 0.2449(2) 0.8047(4) -0.06175(16) 0.0476(8) Uani 1 1 d . . .
O2 O 0.52963(18) 0.1198(3) 0.06883(14) 0.0247(5) Uani 1 1 d . . .
H2A H 0.5939 0.1505 0.0755 0.037 Uiso 1 1 calc R . .

loop_
_atom_site_aniso_label
_atom_site_aniso_U_11
_atom_site_aniso_U_22
_atom_site_aniso_U_33
_atom_site_aniso_U_23
_atom_site_aniso_U_13
_atom_site_aniso_U_12
C1 0.0172(13) 0.0264(15) 0.0140(12) -0.0006(11) 0.0058(10) -0.0024(11)
C2 0.0252(14) 0.0178(14) 0.0169(13) -0.0052(10) 0.0089(11) -0.0057(11)
C3 0.0261(14) 0.0143(13) 0.0189(13) 0.0013(10) 0.0120(11) 0.0035(11)
C4 0.0195(13) 0.0173(13) 0.0143(12) 0.0009(10) 0.0088(10) 0.0011(10)
C5 0.0191(13) 0.0237(15) 0.0199(13) 0.0035(11) 0.0082(11) 0.0045(11)
C6 0.0214(14) 0.0333(17) 0.0174(13) -0.0008(12) 0.0052(11) -0.0058(12)
C7 0.0281(15) 0.0259(16) 0.0205(14) -0.0086(12) 0.0111(12) -0.0104(13)
C8 0.0262(15) 0.0148(13) 0.0230(14) -0.0013(11) 0.0133(12) -0.0012(11)
C9 0.0210(13) 0.0161(13) 0.0148(12) -0.0011(10) 0.0093(10) -0.0009(10)
C10 0.0192(13) 0.0196(14) 0.0166(12) 0.0031(10) 0.0086(10) 0.0043(11)
C11 0.0223(14) 0.0245(15) 0.0194(13) 0.0038(11) 0.0078(11) 0.0063(12)
C12 0.0152(12) 0.0209(14) 0.0162(12) -0.0010(10) 0.0038(10) 0.0008(10)
C13 0.0180(13) 0.0181(14) 0.0185(13) -0.0010(10) 0.0051(10) 0.0006(11)
C14 0.0186(13) 0.0189(14) 0.0161(12) -0.0024(10) 0.0038(10) -0.0016(11)
C15 0.0174(13) 0.0225(15) 0.0188(13) -0.0033(11) 0.0056(10) 0.0005(11)
C16 0.0176(13) 0.0204(14) 0.0217(14) -0.0031(11) 0.0033(11) 0.0003(11)
C17 0.0195(13) 0.0203(14) 0.0205(13) 0.0015(11) 0.0059(11) -0.0012(11)
C18 0.0196(14) 0.0400(19) 0.0201(14) -0.0037(13) 0.0020(11) -0.0013(13)
C19 0.0276(16) 0.0216(16) 0.0297(16) -0.0013(12) 0.0093(13) 0.0048(12)
C20 0.0235(14) 0.0282(16) 0.0201(13) 0.0024(12) 0.0096(11) 0.0021(12)
O1 0.0685(19) 0.0553(17) 0.0302(13) 0.0262(12) 0.0314(13) 0.0433(15)
O2 0.0272(11) 0.0172(10) 0.0265(11) -0.0026(8) 0.0052(9) 0.0050(9)

loop_
_atom_type_symbol
_atom_type_description
_atom_type_scat_dispersion_real
_atom_type_scat_dispersion_imag
_atom_type_scat_source
C C 0.0033 0.0016 'International Tables Vol C Tables 4.2.6.8 and 6.1.1.4'
H H 0.0000 0.0000 'International Tables Vol C Tables 4.2.6.8 and 6.1.1.4'
O O 0.0106 0.0060 'International Tables Vol C Tables 4.2.6.8 and 6.1.1.4'

loop_
_geom_angle_atom_site_label_1
_geom_angle_atom_site_label_2
_geom_angle_atom_site_label_3
_geom_angle
_geom_angle_site_symmetry_1
_geom_angle_site_symmetry_3
_geom_angle_publ_flag
C10 C1 C2 119.7(2) . . ?
C10 C1 C18 122.4(3) . . ?
C2 C1 C18 117.9(3) . . ?
C3 C2 C1 121.1(3) . . ?
C3 C2 H2 119.4 . . ?
C1 C2 H2 119.4 . . ?
O2 C3 C2 121.2(3) . . ?
O2 C3 C4 118.2(2) . . ?
C2 C3 C4 120.6(2) . . ?
C9 C4 C5 119.8(2) . . ?
C9 C4 C3 118.4(2) . . ?
C5 C4 C3 121.8(3) . . ?
C6 C5 C4 120.9(3) . . ?
C6 C5 H5 119.6 . . ?
C4 C5 H5 119.6 . . ?
C5 C6 C7 119.7(3) . . ?
C5 C6 H6 120.2 . . ?
C7 C6 H6 120.2 . . ?
C8 C7 C6 120.8(3) . . ?
C8 C7 H7 119.6 . . ?
C6 C7 H7 119.6 . . ?
C7 C8 C9 120.8(3) . . ?
C7 C8 H8 119.6 . . ?
C9 C8 H8 119.6 . . ?
C4 C9 C8 117.9(2) . . ?
C4 C9 C10 119.7(2) . . ?
C8 C9 C10 122.4(3) . . ?
C1 C10 C9 120.5(2) . . ?
C1 C10 C11 119.9(2) . . ?
C9 C10 C11 119.5(2) . . ?
O1 C11 C12 120.0(3) . . ?
O1 C11 C10 119.7(3) . . ?
C12 C11 C10 120.3(2) . . ?
C17 C12 C13 120.1(3) . . ?
C17 C12 C11 118.9(2) . . ?
C13 C12 C11 121.1(3) . . ?
C12 C13 C14 120.3(3) . . ?
C12 C13 H13 119.9 . . ?
C14 C13 H13 119.9 . . ?
C13 C14 C15 118.3(3) . . ?
C13 C14 C20 121.2(3) . . ?
C15 C14 C20 120.4(2) . . ?
C16 C15 C14 122.2(3) . . ?
C16 C15 H15 118.9 . . ?
C14 C15 H15 118.9 . . ?
C15 C16 C17 118.4(3) . . ?
C15 C16 C19 120.5(3) . . ?
C17 C16 C19 121.0(3) . . ?
C12 C17 C16 120.7(3) . . ?
C12 C17 H17 119.6 . . ?
C16 C17 H17 119.6 . . ?
C1 C18 H18A 109.5 . . ?
C1 C18 H18B 109.5 . . ?
H18A C18 H18B 109.5 . . ?
C1 C18 H18C 109.5 . . ?
H18A C18 H18C 109.5 . . ?
H18B C18 H18C 109.5 . . ?
C16 C19 H19A 109.5 . . ?
C16 C19 H19B 109.5 . . ?
H19A C19 H19B 109.5 . . ?
C16 C19 H19C 109.5 . . ?
H19A C19 H19C 109.5 . . ?
H19B C19 H19C 109.5 . . ?
C14 C20 H20A 109.5 . . ?
C14 C20 H20B 109.5 . . ?
H20A C20 H20B 109.5 . . ?
C14 C20 H20C 109.5 . . ?
H20A C20 H20C 109.5 . . ?
H20B C20 H20C 109.5 . . ?
C3 O2 H2A 109.5 . . ?

loop_
_geom_bond_atom_site_label_1
_geom_bond_atom_site_label_2
_geom_bond_distance
_geom_bond_site_symmetry_2
_geom_bond_publ_flag
C1 C10 1.377(4) . ?
C1 C2 1.411(4) . ?
C1 C18 1.519(4) . ?
C2 C3 1.372(4) . ?
C2 H2 0.9300 . ?
C3 O2 1.365(3) . ?
C3 C4 1.429(4) . ?
C4 C9 1.415(4) . ?
C4 C5 1.415(4) . ?
C5 C6 1.364(4) . ?
C5 H5 0.9300 . ?
C6 C7 1.412(4) . ?
C6 H6 0.9300 . ?
C7 C8 1.366(4) . ?
C7 H7 0.9300 . ?
C8 C9 1.425(4) . ?
C8 H8 0.9300 . ?
C9 C10 1.431(4) . ?
C10 C11 1.506(4) . ?
C11 O1 1.225(3) . ?
C11 C12 1.486(4) . ?
C12 C17 1.391(4) . ?
C12 C13 1.396(4) . ?
C13 C14 1.397(4) . ?
C13 H13 0.9300 . ?
C14 C15 1.400(4) . ?
C14 C20 1.505(4) . ?
C15 C16 1.389(4) . ?
C15 H15 0.9300 . ?
C16 C17 1.392(4) . ?
C16 C19 1.505(4) . ?
C17 H17 0.9300 . ?
C18 H18A 0.9600 . ?
C18 H18B 0.9600 . ?
C18 H18C 0.9600 . ?
C19 H19A 0.9600 . ?
C19 H19B 0.9600 . ?
C19 H19C 0.9600 . ?
C20 H20A 0.9600 . ?
C20 H20B 0.9600 . ?
C20 H20C 0.9600 . ?
O2 H2A 0.8200 . ?

loop_
_cod_related_entry_id
_cod_related_entry_database
_cod_related_entry_code
1 ChemSpider 30658789
